data_7242713
loop_
_publ_author_name
'Hodorowicz, Maciej'
'Jurowska, Anna'
'Szklarzewicz, Janusz'

_publ_section_title
;
 Unusual structural changes going from Li+ to Cs+ in
 [W(CN)6(bpy)]2&#x2212; ion salts: the Na+ case
;
_journal_issue 24
_journal_name_full CrystEngComm
_journal_page_first 4301
_journal_page_last 4311
_journal_paper_doi 10.1039/D1CE00328C
_journal_volume 23
_journal_year 2021
_chemical_formula_sum 'C32 H28 N16 Na4 O12 W2'
_chemical_formula_weight 1288.36
_space_group_crystal_system triclinic
_space_group_IT_number 2
_space_group_name_Hall '-P 1'
_space_group_name_H-M_alt 'P -1'
_atom_sites_solution_hydrogens mixed
_audit_creation_method SHELXL-2017/1
_audit_update_record
;
2019-04-05 deposited with the CCDC.	2021-04-21 downloaded from the CCDC.
;
_cell_angle_alpha 92.898(2)
_cell_angle_beta 97.773(2)
_cell_angle_gamma 100.490(2)
_cell_formula_units_Z 2
_cell_length_a 12.1359(3)
_cell_length_b 13.8894(3)
_cell_length_c 13.9395(3)
_cell_measurement_reflns_used 7071
_cell_measurement_temperature 130(2)
_cell_measurement_theta_max 28.5294
_cell_measurement_theta_min 2.6958
_cell_volume 2282.32(9)
_computing_cell_refinement
;
CrysAlisPro, Oxford Diffraction Ltd.,
Version 1.171.36.20 (release 27-06-2012 CrysAlis171 .NET)
(compiled Jul 11 2012,15:38:31)
;
_computing_data_collection
;
CrysAlisPro, Oxford Diffraction Ltd.,
Version 1.171.36.20 (release 27-06-2012 CrysAlis171 .NET)
(compiled Jul 11 2012,15:38:31)
;
_computing_data_reduction
;
CrysAlisPro, Oxford Diffraction Ltd.,
Version 1.171.36.20 (release 27-06-2012 CrysAlis171 .NET)
(compiled Jul 11 2012,15:38:31)
;
_computing_structure_refinement 'SHELXL-2017/1 (Sheldrick, 2017)'
_computing_structure_solution 'SIR-2014 (Burla, 2015)'
_diffrn_ambient_temperature 129.9(6)
_diffrn_detector_area_resol_mean 10.3756
_diffrn_measured_fraction_theta_full 0.997
_diffrn_measured_fraction_theta_max 0.884
_diffrn_measurement_device_type 'SuperNova, Dual, Cu at zero, Atlas'
_diffrn_measurement_method '\w scans'
_diffrn_radiation_monochromator mirror
_diffrn_radiation_source 'SuperNova (Mo) X-ray Source'
_diffrn_radiation_type 'Mo K\a'
_diffrn_radiation_wavelength 0.7107
_diffrn_reflns_av_R_equivalents 0.0358
_diffrn_reflns_av_unetI/netI 0.0569
_diffrn_reflns_Laue_measured_fraction_full 0.997
_diffrn_reflns_Laue_measured_fraction_max 0.884
_diffrn_reflns_limit_h_max 16
_diffrn_reflns_limit_h_min -16
_diffrn_reflns_limit_k_max 18
_diffrn_reflns_limit_k_min -18
_diffrn_reflns_limit_l_max 16
_diffrn_reflns_limit_l_min -17
_diffrn_reflns_number 19808
_diffrn_reflns_point_group_measured_fraction_full 0.997
_diffrn_reflns_point_group_measured_fraction_max 0.884
_diffrn_reflns_theta_full 25.241
_diffrn_reflns_theta_max 28.591
_diffrn_reflns_theta_min 2.701
_exptl_absorpt_coefficient_mu 5.149
_exptl_absorpt_correction_T_max 1.00000
_exptl_absorpt_correction_T_min 0.60573
_exptl_absorpt_correction_type multi-scan
_exptl_absorpt_process_details
;
CrysAlisPro, Agilent Technologies,
Version 1.171.36.20 (release 27-06-2012 CrysAlis171 .NET)
(compiled Jul 11 2012,15:38:31)
Empirical absorption correction using spherical harmonics,
 implemented in SCALE3 ABSPACK scaling algorithm.
;
_exptl_crystal_colour plate
_exptl_crystal_density_diffrn 1.875
_exptl_crystal_description red
_exptl_crystal_F_000 1240
_exptl_crystal_size_max 0.300
_exptl_crystal_size_mid 0.200
_exptl_crystal_size_min 0.100
_refine_diff_density_max 1.228
_refine_diff_density_min -1.019
_refine_diff_density_rms 0.159
_refine_ls_extinction_method none
_refine_ls_goodness_of_fit_ref 1.070
_refine_ls_hydrogen_treatment mixed
_refine_ls_matrix_type full
_refine_ls_number_parameters 603
_refine_ls_number_reflns 10320
_refine_ls_number_restraints 3
_refine_ls_restrained_S_all 1.070
_refine_ls_R_factor_all 0.0575
_refine_ls_R_factor_gt 0.0349
_refine_ls_shift/su_max 0.002
_refine_ls_shift/su_mean 0.000
_refine_ls_structure_factor_coef Fsqd
_refine_ls_weighting_details 'w=1/[\s^2^(Fo^2^)+(0.0179P)^2^+2.6915P] where P=(Fo^2^+2Fc^2^)/3'
_refine_ls_weighting_scheme calc
_refine_ls_wR_factor_gt 0.0629
_refine_ls_wR_factor_ref 0.0711
_reflns_Friedel_coverage 0.000
_reflns_number_gt 7659
_reflns_number_total 10320
_reflns_threshold_expression 'I > 2\s(I)'
_cod_data_source_file d1ce00328c2.cif
_cod_data_source_block shelx
_cod_depositor_comments 'Adding full bibliography for 7242713--7242714.cif.'
_cod_database_code 7242713
_shelx_shelxl_version_number 2017/1
_shelx_space_group_comment
;
The symmetry employed for this shelxl refinement is uniquely defined
by the following loop, which should always be used as a source of
symmetry information in preference to the above space-group names.
They are only intended as comments.
;
_shelx_estimated_absorpt_t_min 0.307
_shelx_estimated_absorpt_t_max 0.627

loop_
_space_group_symop_operation_xyz
'x, y, z'
'-x, -y, -z'

loop_
_atom_site_label
_atom_site_type_symbol
_atom_site_fract_x
_atom_site_fract_y
_atom_site_fract_z
_atom_site_U_iso_or_equiv
_atom_site_adp_type
_atom_site_occupancy
_atom_site_site_symmetry_order
_atom_site_calc_flag
_atom_site_refinement_flags_posn
_atom_site_refinement_flags_adp
_atom_site_refinement_flags_occupancy
_atom_site_disorder_assembly
_atom_site_disorder_group
W1 W 0.56215(2) -0.26449(2) 0.85495(2) 0.01078(6) Uani 1 1 d . . . . .
W2 W 0.94843(2) 0.26852(2) 0.64296(2) 0.01095(6) Uani 1 1 d . . . . .
Na1 Na 0.53646(16) 0.11459(16) 0.79796(14) 0.0183(5) Uani 1 1 d . . . . .
Na3 Na 0.18481(17) 0.07091(17) 0.83191(16) 0.0269(5) Uani 1 1 d . . . . .
Na2 Na 0.36706(17) 0.09370(19) 0.54480(16) 0.0308(6) Uani 1 1 d . . . . .
Na4 Na 0.97270(16) -0.12556(16) 0.71977(14) 0.0176(5) Uani 1 1 d . . . . .
O7 O 0.3584(3) 0.0223(3) 0.8785(3) 0.0306(10) Uani 1 1 d . . . . .
H7A H 0.386160 0.021718 0.945761 0.046 Uiso 1 1 d R U . . .
H7B H 0.352750 -0.045192 0.854601 0.046 Uiso 1 1 d R U . . .
O1 O 0.4557(3) -0.0048(3) 0.6537(3) 0.0245(9) Uani 1 1 d . . . . .
H1A H 0.527511 -0.023445 0.652973 0.037 Uiso 1 1 d R U . . .
H1B H 0.407161 -0.049255 0.668005 0.037 Uiso 1 1 d R U . . .
O2 O 0.4237(3) 0.2135(3) 0.7028(3) 0.0310(10) Uani 1 1 d . . . . .
O3 O 0.1708(3) 0.0494(3) 0.5441(3) 0.0254(9) Uani 1 1 d D . . . .
O4 O 0.3129(3) 0.2538(3) 0.4992(3) 0.0343(11) Uani 1 1 d . . . . .
O5 O 0.3295(3) 0.0300(3) 0.3748(3) 0.0241(9) Uani 1 1 d . . . . .
O6 O 0.5295(3) 0.1917(3) 0.5072(3) 0.0353(11) Uani 1 1 d . . . . .
O8 O 0.1647(3) -0.0560(3) 0.7062(3) 0.0212(8) Uani 1 1 d . . . . .
H8A H 0.217214 -0.098332 0.711737 0.032 Uiso 1 1 d R U . . .
H8B H 0.166982 -0.023292 0.648589 0.032 Uiso 1 1 d R U . . .
O9 O 0.0208(3) -0.0248(3) 0.8743(3) 0.0325(10) Uani 1 1 d . . . . .
O10 O 1.0575(3) -0.2510(3) 0.8008(3) 0.0319(10) Uani 1 1 d . . . . .
H10A H 1.040671 -0.248137 0.865053 0.048 Uiso 1 1 d R U . . .
H10B H 1.134121 -0.220887 0.801243 0.048 Uiso 1 1 d R U . . .
N13 N 0.7823(4) -0.1937(3) 1.0267(3) 0.0193(10) Uani 1 1 d . . . . .
N15 N 0.6122(4) -0.0223(3) 0.8795(3) 0.0201(10) Uani 1 1 d . . . . .
N38 N 0.7279(4) 0.1777(3) 0.7494(3) 0.0211(10) Uani 1 1 d . . . . .
N32 N 0.8493(3) 0.3864(3) 0.6241(3) 0.0148(9) Uani 1 1 d . . . . .
N21 N 1.0675(3) 0.4072(3) 0.6253(3) 0.0126(9) Uani 1 1 d . . . . .
N34 N 1.0594(3) 0.2163(3) 0.4464(3) 0.0190(10) Uani 1 1 d . . . . .
N35 N 1.1925(4) 0.2140(4) 0.7354(3) 0.0214(10) Uani 1 1 d . . . . .
N36 N 0.9360(3) 0.0303(3) 0.6523(3) 0.0216(11) Uani 1 1 d . . . . .
N37 N 0.7442(4) 0.1633(4) 0.4669(3) 0.0250(11) Uani 1 1 d . . . . .
N33 N 0.9958(3) 0.3814(4) 0.8638(3) 0.0207(10) Uani 1 1 d . . . . .
N1 N 0.6468(3) -0.3929(3) 0.8628(3) 0.0123(9) Uani 1 1 d . . . . .
N12 N 0.4320(3) -0.3965(3) 0.8688(3) 0.0134(9) Uani 1 1 d . . . . .
N14 N 0.7747(3) -0.1827(4) 0.7368(3) 0.0222(11) Uani 1 1 d . . . . .
N16 N 0.3308(4) -0.1829(4) 0.7724(3) 0.0231(11) Uani 1 1 d . . . . .
N17 N 0.5017(3) -0.3503(4) 0.6236(3) 0.0213(11) Uani 1 1 d . . . . .
N18 N 0.5383(4) 0.2145(3) 0.9439(3) 0.0209(10) Uani 1 1 d . . . . .
C13 C 0.7042(4) -0.2207(4) 0.9700(4) 0.0151(11) Uani 1 1 d . . . . .
C15 C 0.5942(4) -0.1071(4) 0.8691(4) 0.0133(11) Uani 1 1 d . . . . .
C38 C 0.8070(4) 0.2093(4) 0.7154(4) 0.0179(12) Uani 1 1 d . . . . .
C27 C 0.9067(4) 0.4810(4) 0.6317(3) 0.0144(11) Uani 1 1 d . . . . .
C26 C 1.0273(4) 0.4917(4) 0.6301(3) 0.0150(11) Uani 1 1 d . . . . .
C22 C 1.1785(4) 0.4130(4) 0.6170(3) 0.0143(11) Uani 1 1 d . . . . .
H22 H 1.207231 0.354045 0.612081 0.017 Uiso 1 1 calc R U . . .
C23 C 1.2509(4) 0.5010(4) 0.6154(4) 0.0187(12) Uani 1 1 d . . . . .
H23 H 1.327939 0.502111 0.608464 0.022 Uiso 1 1 calc R U . . .
C24 C 1.2117(4) 0.5881(4) 0.6240(4) 0.0213(12) Uani 1 1 d . . . . .
H24 H 1.261430 0.649630 0.625353 0.026 Uiso 1 1 calc R U . . .
C25 C 1.0991(4) 0.5832(4) 0.6305(4) 0.0182(12) Uani 1 1 d . . . . .
H25 H 1.069614 0.641864 0.635141 0.022 Uiso 1 1 calc R U . . .
C28 C 0.8518(4) 0.5605(4) 0.6369(4) 0.0203(12) Uani 1 1 d . . . . .
H28 H 0.894208 0.625751 0.645520 0.024 Uiso 1 1 calc R U . . .
C29 C 0.7353(5) 0.5437(4) 0.6294(4) 0.0239(13) Uani 1 1 d . . . . .
H29 H 0.696726 0.597116 0.633523 0.029 Uiso 1 1 calc R U . . .
C30 C 0.6757(4) 0.4489(4) 0.6159(4) 0.0213(13) Uani 1 1 d . . . . .
H30 H 0.595248 0.436108 0.607573 0.026 Uiso 1 1 calc R U . . .
C31 C 0.7338(4) 0.3726(4) 0.6146(4) 0.0183(12) Uani 1 1 d . . . . .
H31 H 0.691655 0.307330 0.606747 0.022 Uiso 1 1 calc R U . . .
C34 C 1.0200(4) 0.2362(4) 0.5138(4) 0.0131(10) Uani 1 1 d . . . . .
C35 C 1.1079(4) 0.2352(4) 0.7063(4) 0.0158(11) Uani 1 1 d . . . . .
C36 C 0.9403(4) 0.1142(4) 0.6497(4) 0.0142(11) Uani 1 1 d . . . . .
C37 C 0.8166(4) 0.2030(4) 0.5266(4) 0.0169(11) Uani 1 1 d . . . . .
C33 C 0.9807(4) 0.3406(4) 0.7883(4) 0.0149(11) Uani 1 1 d . . . . .
C6 C 0.5823(4) -0.4836(4) 0.8614(3) 0.0140(11) Uani 1 1 d . . . . .
C7 C 0.4618(4) -0.4859(4) 0.8649(3) 0.0151(11) Uani 1 1 d . . . . .
C11 C 0.3229(4) -0.3934(4) 0.8799(4) 0.0170(11) Uani 1 1 d . . . . .
H11 H 0.300698 -0.331311 0.884009 0.020 Uiso 1 1 calc R U . . .
C10 C 0.2432(4) -0.4771(4) 0.8852(4) 0.0184(12) Uani 1 1 d . . . . .
H10 H 0.167519 -0.472162 0.892052 0.022 Uiso 1 1 calc R U . . .
C9 C 0.2742(4) -0.5685(4) 0.8806(4) 0.0209(13) Uani 1 1 d . . . . .
H9 H 0.220729 -0.626986 0.884052 0.025 Uiso 1 1 calc R U . . .
C8 C 0.3859(4) -0.5716(4) 0.8708(4) 0.0183(12) Uani 1 1 d . . . . .
H8 H 0.410097 -0.632914 0.868098 0.022 Uiso 1 1 calc R U . . .
C5 C 0.6280(4) -0.5687(4) 0.8610(4) 0.0175(11) Uani 1 1 d . . . . .
H5 H 0.579928 -0.631268 0.857453 0.021 Uiso 1 1 calc R U . . .
C4 C 0.7433(4) -0.5613(4) 0.8657(4) 0.0196(12) Uani 1 1 d . . . . .
H4 H 0.775774 -0.618646 0.865798 0.024 Uiso 1 1 calc R U . . .
C3 C 0.8107(4) -0.4698(4) 0.8702(4) 0.0204(12) Uani 1 1 d . . . . .
H3 H 0.890672 -0.462892 0.875350 0.025 Uiso 1 1 calc R U . . .
C2 C 0.7605(4) -0.3876(4) 0.8670(3) 0.0159(11) Uani 1 1 d . . . . .
H2 H 0.807606 -0.324838 0.867873 0.019 Uiso 1 1 calc R U . . .
C14 C 0.7009(4) -0.2103(4) 0.7780(3) 0.0138(11) Uani 1 1 d . . . . .
C16 C 0.4118(4) -0.2112(4) 0.7989(3) 0.0127(10) Uani 1 1 d . . . . .
C17 C 0.5186(4) -0.3227(4) 0.7042(4) 0.0128(11) Uani 1 1 d . . . . .
C18 C 0.5029(4) 0.2329(4) 1.0121(4) 0.0164(11) Uani 1 1 d . . . . .
O12 O 0.9971(3) 0.2442(3) 0.0081(3) 0.0307(10) Uani 1 1 d . . . . .
O11 O 0.1427(3) 0.9359(3) 0.0548(3) 0.0373(11) Uani 1 1 d . . . . .
H11B H 0.128089 0.956030 -0.010876 0.056 Uiso 1 1 d R U . . .
H11A H 0.224248 0.950980 0.063504 0.056 Uiso 1 1 d R U . . .
H3A H 0.147(6) 0.012(4) 0.485(3) 0.08(3) Uiso 1 1 d D . . . .
H3B H 0.136(5) 0.104(3) 0.545(4) 0.05(2) Uiso 1 1 d D . . . .

loop_
_atom_site_aniso_label
_atom_site_aniso_U_11
_atom_site_aniso_U_22
_atom_site_aniso_U_33
_atom_site_aniso_U_23
_atom_site_aniso_U_13
_atom_site_aniso_U_12
W1 0.01064(10) 0.01029(11) 0.01190(11) 0.00029(8) 0.00337(8) 0.00213(8)
W2 0.01014(10) 0.01087(12) 0.01245(11) 0.00039(8) 0.00360(8) 0.00228(8)
Na1 0.0185(10) 0.0201(12) 0.0174(11) -0.0019(9) 0.0048(8) 0.0060(9)
Na3 0.0232(11) 0.0272(13) 0.0293(13) -0.0059(10) 0.0007(9) 0.0070(10)
Na2 0.0223(12) 0.0453(16) 0.0270(13) 0.0080(11) 0.0073(10) 0.0083(11)
Na4 0.0167(10) 0.0181(12) 0.0188(11) 0.0015(9) 0.0067(8) 0.0024(9)
O7 0.029(2) 0.030(3) 0.031(2) -0.0114(19) -0.0045(17) 0.0114(19)
O1 0.0197(19) 0.024(2) 0.031(2) 0.0032(18) 0.0103(16) 0.0015(17)
O2 0.033(2) 0.043(3) 0.022(2) 0.007(2) 0.0037(17) 0.019(2)
O3 0.027(2) 0.027(2) 0.027(2) 0.0015(19) 0.0092(17) 0.0109(19)
O4 0.034(2) 0.040(3) 0.034(3) 0.010(2) 0.0144(19) 0.014(2)
O5 0.0168(18) 0.029(2) 0.026(2) -0.0013(18) 0.0052(16) 0.0017(17)
O6 0.023(2) 0.035(3) 0.046(3) 0.004(2) 0.0036(19) 0.000(2)
O8 0.0152(18) 0.025(2) 0.024(2) -0.0006(17) 0.0044(15) 0.0058(16)
O9 0.036(2) 0.032(3) 0.026(2) -0.0080(19) 0.0108(18) -0.004(2)
O10 0.039(2) 0.034(3) 0.027(2) 0.005(2) 0.0085(18) 0.013(2)
N13 0.021(2) 0.017(3) 0.019(3) 0.000(2) 0.0003(19) 0.004(2)
N15 0.019(2) 0.019(3) 0.024(3) 0.002(2) 0.0048(19) 0.005(2)
N38 0.021(2) 0.019(3) 0.026(3) 0.004(2) 0.011(2) 0.004(2)
N32 0.017(2) 0.016(2) 0.013(2) 0.0030(18) 0.0045(17) 0.0054(19)
N21 0.013(2) 0.013(2) 0.012(2) -0.0003(18) 0.0051(16) 0.0003(18)
N34 0.021(2) 0.019(3) 0.019(3) 0.002(2) 0.0063(19) 0.006(2)
N35 0.019(2) 0.024(3) 0.021(3) -0.002(2) -0.0007(19) 0.009(2)
N36 0.015(2) 0.019(3) 0.032(3) 0.005(2) 0.0071(19) 0.004(2)
N37 0.019(2) 0.029(3) 0.025(3) -0.007(2) 0.000(2) 0.006(2)
N33 0.015(2) 0.024(3) 0.025(3) -0.002(2) 0.0070(19) 0.006(2)
N1 0.013(2) 0.013(2) 0.012(2) 0.0016(18) 0.0042(16) 0.0030(18)
N12 0.012(2) 0.015(2) 0.015(2) 0.0031(18) 0.0043(16) 0.0040(18)
N14 0.018(2) 0.027(3) 0.021(3) 0.002(2) 0.0076(19) 0.000(2)
N16 0.016(2) 0.025(3) 0.026(3) 0.000(2) 0.0005(19) 0.002(2)
N17 0.015(2) 0.031(3) 0.017(3) -0.001(2) 0.0054(18) 0.002(2)
N18 0.030(3) 0.015(3) 0.018(3) -0.004(2) 0.010(2) 0.002(2)
C13 0.019(3) 0.013(3) 0.016(3) 0.001(2) 0.007(2) 0.007(2)
C15 0.008(2) 0.014(3) 0.017(3) 0.001(2) 0.0023(19) 0.001(2)
C38 0.020(3) 0.017(3) 0.020(3) 0.001(2) 0.007(2) 0.008(2)
C27 0.016(2) 0.017(3) 0.011(3) 0.000(2) 0.0024(19) 0.005(2)
C26 0.021(3) 0.015(3) 0.010(3) 0.000(2) 0.005(2) 0.005(2)
C22 0.014(2) 0.012(3) 0.017(3) -0.002(2) 0.003(2) 0.002(2)
C23 0.012(2) 0.025(3) 0.019(3) 0.001(2) 0.006(2) -0.001(2)
C24 0.028(3) 0.017(3) 0.015(3) 0.002(2) 0.003(2) -0.005(2)
C25 0.020(3) 0.015(3) 0.019(3) 0.000(2) 0.003(2) 0.003(2)
C28 0.029(3) 0.019(3) 0.017(3) 0.004(2) 0.009(2) 0.012(2)
C29 0.033(3) 0.024(3) 0.022(3) 0.007(3) 0.012(2) 0.017(3)
C30 0.019(3) 0.032(4) 0.018(3) 0.005(3) 0.007(2) 0.013(3)
C31 0.017(3) 0.021(3) 0.019(3) 0.003(2) 0.005(2) 0.006(2)
C34 0.014(2) 0.008(3) 0.017(3) -0.001(2) 0.000(2) 0.003(2)
C35 0.020(3) 0.014(3) 0.014(3) 0.002(2) 0.004(2) 0.004(2)
C36 0.010(2) 0.018(3) 0.015(3) 0.000(2) 0.0033(19) 0.004(2)
C37 0.018(3) 0.017(3) 0.018(3) 0.003(2) 0.008(2) 0.006(2)
C33 0.009(2) 0.014(3) 0.022(3) 0.001(2) 0.003(2) 0.002(2)
C6 0.016(2) 0.015(3) 0.011(3) 0.002(2) 0.0032(19) 0.004(2)
C7 0.018(3) 0.016(3) 0.011(3) 0.000(2) 0.003(2) 0.001(2)
C11 0.014(2) 0.017(3) 0.019(3) -0.002(2) 0.002(2) 0.002(2)
C10 0.012(2) 0.025(3) 0.018(3) 0.002(2) 0.002(2) 0.003(2)
C9 0.017(3) 0.021(3) 0.019(3) 0.000(2) -0.001(2) -0.008(2)
C8 0.023(3) 0.015(3) 0.017(3) 0.001(2) 0.005(2) 0.004(2)
C5 0.024(3) 0.011(3) 0.020(3) 0.003(2) 0.007(2) 0.005(2)
C4 0.028(3) 0.015(3) 0.021(3) 0.003(2) 0.006(2) 0.014(2)
C3 0.016(3) 0.027(3) 0.022(3) 0.004(2) 0.007(2) 0.010(2)
C2 0.012(2) 0.023(3) 0.014(3) -0.001(2) 0.0018(19) 0.004(2)
C14 0.018(3) 0.012(3) 0.010(3) -0.002(2) -0.002(2) 0.004(2)
C16 0.011(2) 0.012(3) 0.015(3) 0.002(2) 0.0009(19) 0.000(2)
C17 0.009(2) 0.014(3) 0.016(3) 0.002(2) 0.0057(19) 0.002(2)
C18 0.016(2) 0.013(3) 0.022(3) 0.006(2) 0.006(2) 0.001(2)
O12 0.026(2) 0.038(3) 0.026(2) 0.004(2) 0.0034(17) 0.001(2)
O11 0.025(2) 0.042(3) 0.042(3) -0.004(2) -0.0001(19) 0.004(2)

loop_
_atom_type_symbol
_atom_type_description
_atom_type_scat_dispersion_real
_atom_type_scat_dispersion_imag
_atom_type_scat_source
C C 0.0033 0.0016 'International Tables Vol C Tables 4.2.6.8 and 6.1.1.4'
H H 0.0000 0.0000 'International Tables Vol C Tables 4.2.6.8 and 6.1.1.4'
N N 0.0061 0.0033 'International Tables Vol C Tables 4.2.6.8 and 6.1.1.4'
Na Na 0.0362 0.0249 'International Tables Vol C Tables 4.2.6.8 and 6.1.1.4'
O O 0.0106 0.0060 'International Tables Vol C Tables 4.2.6.8 and 6.1.1.4'
W W -0.8490 6.8722 'International Tables Vol C Tables 4.2.6.8 and 6.1.1.4'

loop_
_geom_angle_atom_site_label_1
_geom_angle_atom_site_label_2
_geom_angle_atom_site_label_3
_geom_angle
_geom_angle_site_symmetry_1
_geom_angle_site_symmetry_3
_geom_angle_publ_flag
C15 W1 C16 69.77(18) . . ?
C15 W1 C14 71.23(18) . . ?
C16 W1 C14 111.02(18) . . ?
C15 W1 C13 74.06(19) . . ?
C16 W1 C13 137.37(19) . . ?
C14 W1 C13 76.71(18) . . ?
C15 W1 C18 77.38(18) . 2_657 ?
C16 W1 C18 78.99(18) . 2_657 ?
C14 W1 C18 140.28(19) . 2_657 ?
C13 W1 C18 71.66(18) . 2_657 ?
C15 W1 C17 112.13(19) . . ?
C16 W1 C17 74.13(18) . . ?
C14 W1 C17 71.18(17) . . ?
C13 W1 C17 142.40(17) . . ?
C18 W1 C17 145.45(18) 2_657 . ?
C15 W1 N1 142.92(16) . . ?
C16 W1 N1 145.81(17) . . ?
C14 W1 N1 81.59(16) . . ?
C13 W1 N1 75.51(17) . . ?
C18 W1 N1 112.18(17) 2_657 . ?
C17 W1 N1 80.87(17) . . ?
C15 W1 N12 142.71(16) . . ?
C16 W1 N12 80.68(16) . . ?
C14 W1 N12 143.19(17) . . ?
C13 W1 N12 119.02(17) . . ?
C18 W1 N12 75.01(17) 2_657 . ?
C17 W1 N12 79.52(16) . . ?
N1 W1 N12 72.02(14) . . ?
C36 W2 C37 75.6(2) . . ?
C36 W2 C35 68.12(19) . . ?
C37 W2 C35 135.4(2) . . ?
C36 W2 C34 79.90(18) . . ?
C37 W2 C34 69.49(17) . . ?
C35 W2 C34 79.17(18) . . ?
C36 W2 C38 71.17(18) . . ?
C37 W2 C38 75.65(19) . . ?
C35 W2 C38 114.10(19) . . ?
C34 W2 C38 139.1(2) . . ?
C36 W2 C33 110.05(19) . . ?
C37 W2 C33 143.83(17) . . ?
C35 W2 C33 75.23(18) . . ?
C34 W2 C33 146.01(17) . . ?
C38 W2 C33 73.00(19) . . ?
C36 W2 N32 145.42(16) . . ?
C37 W2 N32 78.60(18) . . ?
C35 W2 N32 144.28(18) . . ?
C34 W2 N32 111.93(16) . . ?
C38 W2 N32 80.44(17) . . ?
C33 W2 N32 78.83(17) . . ?
C36 W2 N21 141.89(16) . . ?
C37 W2 N21 120.68(17) . . ?
C35 W2 N21 78.84(17) . . ?
C34 W2 N21 75.63(16) . . ?
C38 W2 N21 142.98(18) . . ?
C33 W2 N21 77.77(16) . . ?
N32 W2 N21 71.94(15) . . ?
N18 Na1 O2 91.50(16) . . ?
N18 Na1 O1 157.81(15) . . ?
O2 Na1 O1 80.12(15) . . ?
N18 Na1 N15 96.36(16) . . ?
O2 Na1 N15 165.48(18) . . ?
O1 Na1 N15 88.13(15) . . ?
N18 Na1 N38 103.17(16) . . ?
O2 Na1 N38 99.81(15) . . ?
O1 Na1 N38 98.52(14) . . ?
N15 Na1 N38 90.29(15) . . ?
N18 Na1 O7 75.30(14) . . ?
O2 Na1 O7 93.60(14) . . ?
O1 Na1 O7 84.70(13) . . ?
N15 Na1 O7 76.72(13) . . ?
N38 Na1 O7 166.55(16) . . ?
N18 Na1 Na2 133.25(14) . . ?
O2 Na1 Na2 43.14(11) . . ?
O1 Na1 Na2 37.54(10) . . ?
N15 Na1 Na2 125.67(13) . . ?
N38 Na1 Na2 96.72(12) . . ?
O7 Na1 Na2 93.74(10) . . ?
O7 Na3 O9 117.89(18) . . ?
O7 Na3 O8 82.77(15) . . ?
O9 Na3 O8 84.06(14) . . ?
O7 Na3 N35 115.80(16) . 1_455 ?
O9 Na3 N35 126.23(17) . 1_455 ?
O8 Na3 N35 100.04(16) . 1_455 ?
O7 Na3 N13 92.17(16) . 2_657 ?
O9 Na3 N13 95.91(15) . 2_657 ?
O8 Na3 N13 174.22(17) . 2_657 ?
N35 Na3 N13 84.66(16) 1_455 2_657 ?
O7 Na3 Na4 112.44(13) . 1_455 ?
O9 Na3 Na4 43.81(10) . 1_455 ?
O8 Na3 Na4 42.44(9) . 1_455 ?
N35 Na3 Na4 110.73(13) 1_455 1_455 ?
N13 Na3 Na4 138.85(12) 2_657 1_455 ?
O6 Na2 O3 154.00(18) . . ?
O6 Na2 O1 98.17(15) . . ?
O3 Na2 O1 107.45(15) . . ?
O6 Na2 O5 86.87(15) . . ?
O3 Na2 O5 86.19(15) . . ?
O1 Na2 O5 115.30(17) . . ?
O6 Na2 O4 73.55(15) . . ?
O3 Na2 O4 81.53(15) . . ?
O1 Na2 O4 152.41(18) . . ?
O5 Na2 O4 90.90(15) . . ?
O6 Na2 O2 80.08(15) . . ?
O3 Na2 O2 100.30(15) . . ?
O1 Na2 O2 78.76(14) . . ?
O5 Na2 O2 162.23(16) . . ?
O4 Na2 O2 73.93(15) . . ?
O6 Na2 Na1 83.81(12) . . ?
O3 Na2 Na1 113.09(12) . . ?
O1 Na2 Na1 40.07(11) . . ?
O5 Na2 Na1 151.13(12) . . ?
O4 Na2 Na1 112.34(13) . . ?
O2 Na2 Na1 39.24(10) . . ?
O8 Na4 O10 83.50(14) 1_655 . ?
O8 Na4 N14 175.27(18) 1_655 . ?
O10 Na4 N14 100.05(16) . . ?
O8 Na4 O9 81.62(14) 1_655 1_655 ?
O10 Na4 O9 87.70(16) . 1_655 ?
N14 Na4 O9 95.33(15) . 1_655 ?
O8 Na4 N36 82.85(14) 1_655 . ?
O10 Na4 N36 164.82(17) . . ?
N14 Na4 N36 93.24(16) . . ?
O9 Na4 N36 83.76(16) 1_655 . ?
O8 Na4 N34 92.49(14) 1_655 2_756 ?
O10 Na4 N34 94.27(16) . 2_756 ?
N14 Na4 N34 90.37(16) . 2_756 ?
O9 Na4 N34 173.55(15) 1_655 2_756 ?
N36 Na4 N34 92.94(16) . 2_756 ?
O8 Na4 Na3 42.16(10) 1_655 1_655 ?
O10 Na4 Na3 94.45(12) . 1_655 ?
N14 Na4 Na3 133.89(14) . 1_655 ?
O9 Na4 Na3 41.56(10) 1_655 1_655 ?
N36 Na4 Na3 70.89(12) . 1_655 ?
N34 Na4 Na3 132.06(11) 2_756 1_655 ?
Na3 O7 Na1 115.91(17) . . ?
Na3 O7 H7A 119.6 . . ?
Na1 O7 H7A 105.6 . . ?
Na3 O7 H7B 109.1 . . ?
Na1 O7 H7B 101.8 . . ?
H7A O7 H7B 102.6 . . ?
Na2 O1 Na1 102.39(16) . . ?
Na2 O1 H1A 127.7 . . ?
Na1 O1 H1A 90.5 . . ?
Na2 O1 H1B 109.1 . . ?
Na1 O1 H1B 110.8 . . ?
H1A O1 H1B 112.9 . . ?
Na1 O2 Na2 97.61(16) . . ?
Na2 O3 H3A 102(4) . . ?
Na2 O3 H3B 113(4) . . ?
H3A O3 H3B 110(4) . . ?
Na3 O8 Na4 95.39(13) . 1_455 ?
Na3 O8 H8A 117.5 . . ?
Na4 O8 H8A 117.1 1_455 . ?
Na3 O8 H8B 104.9 . . ?
Na4 O8 H8B 109.6 1_455 . ?
H8A O8 H8B 111.0 . . ?
Na3 O9 Na4 94.63(14) . 1_455 ?
Na4 O10 H10A 106.3 . . ?
Na4 O10 H10B 97.1 . . ?
H10A O10 H10B 108.9 . . ?
C13 N13 Na3 130.9(4) . 2_657 ?
C15 N15 Na1 136.3(4) . . ?
C38 N38 Na1 170.5(4) . . ?
C27 N32 C31 116.8(5) . . ?
C27 N32 W2 118.1(3) . . ?
C31 N32 W2 124.8(4) . . ?
C26 N21 C22 118.0(4) . . ?
C26 N21 W2 117.2(3) . . ?
C22 N21 W2 124.6(4) . . ?
C34 N34 Na4 146.7(4) . 2_756 ?
C35 N35 Na3 117.1(4) . 1_655 ?
C36 N36 Na4 157.6(4) . . ?
C6 N1 C2 116.9(5) . . ?
C6 N1 W1 118.7(3) . . ?
C2 N1 W1 124.4(3) . . ?
C7 N12 C11 117.4(4) . . ?
C7 N12 W1 118.6(3) . . ?
C11 N12 W1 123.9(4) . . ?
C14 N14 Na4 155.3(4) . . ?
C18 N18 Na1 152.6(4) . . ?
N13 C13 W1 175.6(4) . . ?
N15 C15 W1 178.0(5) . . ?
N38 C38 W2 176.3(5) . . ?
N32 C27 C28 122.0(4) . . ?
N32 C27 C26 114.8(5) . . ?
C28 C27 C26 123.2(5) . . ?
N21 C26 C25 121.2(4) . . ?
N21 C26 C27 115.9(5) . . ?
C25 C26 C27 122.9(5) . . ?
N21 C22 C23 122.5(5) . . ?
N21 C22 H22 118.8 . . ?
C23 C22 H22 118.8 . . ?
C22 C23 C24 119.9(5) . . ?
C22 C23 H23 120.0 . . ?
C24 C23 H23 120.0 . . ?
C25 C24 C23 118.2(5) . . ?
C25 C24 H24 120.9 . . ?
C23 C24 H24 120.9 . . ?
C24 C25 C26 120.1(5) . . ?
C24 C25 H25 120.0 . . ?
C26 C25 H25 120.0 . . ?
C29 C28 C27 119.4(5) . . ?
C29 C28 H28 120.3 . . ?
C27 C28 H28 120.3 . . ?
C30 C29 C28 119.3(5) . . ?
C30 C29 H29 120.4 . . ?
C28 C29 H29 120.4 . . ?
C29 C30 C31 119.2(5) . . ?
C29 C30 H30 120.4 . . ?
C31 C30 H30 120.4 . . ?
N32 C31 C30 123.1(5) . . ?
N32 C31 H31 118.5 . . ?
C30 C31 H31 118.5 . . ?
N34 C34 W2 177.7(4) . . ?
N35 C35 W2 176.1(5) . . ?
N36 C36 W2 179.3(4) . . ?
N37 C37 W2 176.3(5) . . ?
N33 C33 W2 177.4(5) . . ?
N1 C6 C5 122.4(4) . . ?
N1 C6 C7 115.4(5) . . ?
C5 C6 C7 122.2(5) . . ?
N12 C7 C8 122.4(5) . . ?
N12 C7 C6 114.7(4) . . ?
C8 C7 C6 122.7(5) . . ?
N12 C11 C10 122.5(5) . . ?
N12 C11 H11 118.8 . . ?
C10 C11 H11 118.8 . . ?
C11 C10 C9 119.7(5) . . ?
C11 C10 H10 120.1 . . ?
C9 C10 H10 120.1 . . ?
C10 C9 C8 117.8(5) . . ?
C10 C9 H9 121.1 . . ?
C8 C9 H9 121.1 . . ?
C7 C8 C9 120.1(5) . . ?
C7 C8 H8 119.9 . . ?
C9 C8 H8 119.9 . . ?
C4 C5 C6 119.6(5) . . ?
C4 C5 H5 120.2 . . ?
C6 C5 H5 120.2 . . ?
C3 C4 C5 118.9(5) . . ?
C3 C4 H4 120.5 . . ?
C5 C4 H4 120.5 . . ?
C4 C3 C2 119.2(5) . . ?
C4 C3 H3 120.4 . . ?
C2 C3 H3 120.4 . . ?
N1 C2 C3 123.0(5) . . ?
N1 C2 H2 118.5 . . ?
C3 C2 H2 118.5 . . ?
N14 C14 W1 179.1(5) . . ?
N16 C16 W1 177.6(4) . . ?
N17 C17 W1 175.9(4) . . ?
N18 C18 W1 178.0(5) . 2_657 ?
H11B O11 H11A 98.5 . . ?

loop_
_geom_bond_atom_site_label_1
_geom_bond_atom_site_label_2
_geom_bond_distance
_geom_bond_site_symmetry_2
_geom_bond_publ_flag
W1 C15 2.143(5) . ?
W1 C16 2.157(5) . ?
W1 C14 2.159(5) . ?
W1 C13 2.164(5) . ?
W1 C18 2.166(5) 2_657 ?
W1 C17 2.172(5) . ?
W1 N1 2.215(4) . ?
W1 N12 2.227(4) . ?
W2 C36 2.135(5) . ?
W2 C37 2.153(6) . ?
W2 C35 2.155(5) . ?
W2 C34 2.163(5) . ?
W2 C38 2.164(5) . ?
W2 C33 2.167(5) . ?
W2 N32 2.208(4) . ?
W2 N21 2.233(4) . ?
Na1 N18 2.398(5) . ?
Na1 O2 2.429(4) . ?
Na1 O1 2.508(4) . ?
Na1 N15 2.515(5) . ?
Na1 N38 2.523(4) . ?
Na1 O7 2.714(4) . ?
Na1 Na2 3.805(3) . ?
Na3 O7 2.347(4) . ?
Na3 O9 2.347(4) . ?
Na3 O8 2.378(4) . ?
Na3 N35 2.451(5) 1_455 ?
Na3 N13 2.481(5) 2_657 ?
Na3 Na4 3.527(3) 1_455 ?
Na2 O6 2.321(4) . ?
Na2 O3 2.347(4) . ?
Na2 O1 2.374(4) . ?
Na2 O5 2.440(4) . ?
Na2 O4 2.519(5) . ?
Na2 O2 2.625(5) . ?
Na4 O8 2.391(4) 1_655 ?
Na4 O10 2.430(5) . ?
Na4 N14 2.437(4) . ?
Na4 O9 2.450(4) 1_655 ?
Na4 N36 2.493(5) . ?
Na4 N34 2.528(5) 2_756 ?
O7 H7A 0.9535 . ?
O7 H7B 0.9667 . ?
O1 H1A 0.9550 . ?
O1 H1B 0.8245 . ?
O3 H3A 0.931(19) . ?
O3 H3B 0.931(19) . ?
O8 H8A 0.9408 . ?
O8 H8B 0.9438 . ?
O10 H10A 0.9459 . ?
O10 H10B 0.9470 . ?
N13 C13 1.141(6) . ?
N15 C15 1.156(7) . ?
N38 C38 1.152(6) . ?
N32 C27 1.363(6) . ?
N32 C31 1.367(6) . ?
N21 C26 1.353(6) . ?
N21 C22 1.356(6) . ?
N34 C34 1.153(6) . ?
N35 C35 1.147(6) . ?
N36 C36 1.159(7) . ?
N37 C37 1.160(7) . ?
N33 C33 1.146(6) . ?
N1 C6 1.355(6) . ?
N1 C2 1.361(6) . ?
N12 C7 1.356(7) . ?
N12 C11 1.362(6) . ?
N14 C14 1.146(6) . ?
N16 C16 1.146(6) . ?
N17 C17 1.148(6) . ?
N18 C18 1.131(6) . ?
C27 C28 1.394(7) . ?
C27 C26 1.447(7) . ?
C26 C25 1.403(7) . ?
C22 C23 1.372(7) . ?
C22 H22 0.9500 . ?
C23 C24 1.384(8) . ?
C23 H23 0.9500 . ?
C24 C25 1.371(7) . ?
C24 H24 0.9500 . ?
C25 H25 0.9500 . ?
C28 C29 1.379(7) . ?
C28 H28 0.9500 . ?
C29 C30 1.372(8) . ?
C29 H29 0.9500 . ?
C30 C31 1.376(7) . ?
C30 H30 0.9500 . ?
C31 H31 0.9500 . ?
C6 C5 1.394(7) . ?
C6 C7 1.464(7) . ?
C7 C8 1.379(7) . ?
C11 C10 1.384(7) . ?
C11 H11 0.9500 . ?
C10 C9 1.389(8) . ?
C10 H10 0.9500 . ?
C9 C8 1.389(7) . ?
C9 H9 0.9500 . ?
C8 H8 0.9500 . ?
C5 C4 1.377(7) . ?
C5 H5 0.9500 . ?
C4 C3 1.374(7) . ?
C4 H4 0.9500 . ?
C3 C2 1.389(7) . ?
C3 H3 0.9500 . ?
C2 H2 0.9500 . ?
O11 H11B 0.9727 . ?
O11 H11A 0.9634 . ?

loop_
_geom_hbond_atom_site_label_D
_geom_hbond_atom_site_label_H
_geom_hbond_atom_site_label_A
_geom_hbond_distance_DH
_geom_hbond_distance_HA
_geom_hbond_distance_DA
_geom_hbond_angle_DHA
_geom_hbond_site_symmetry_A
_geom_hbond_publ_flag
O7 H7A N15 0.95 2.43 3.344(6) 159.8 2_657 yes
O7 H7B N16 0.97 2.13 3.086(6) 167.8 . yes
O1 H1A O5 0.96 1.85 2.771(5) 162.4 2_656 yes
O1 H1B N37 0.82 2.67 3.185(6) 122.0 2_656 yes
O1 H1B N16 0.82 2.54 3.298(6) 154.3 . yes
O8 H8A N16 0.94 2.09 2.996(6) 161.1 . yes
O8 H8B O3 0.94 1.81 2.756(5) 175.0 . yes
O10 H10A O12 0.95 1.89 2.832(5) 178.4 2_756 yes
O10 H10B N16 0.95 2.44 3.363(6) 164.2 1_655 yes
C22 H22 O4 0.95 2.65 3.452(6) 142.2 1_655 yes
C22 H22 N35 0.95 2.66 3.310(7) 126.3 . yes
C23 H23 N17 0.95 2.64 3.337(6) 130.8 1_665 yes
C28 H28 N34 0.95 2.61 3.406(7) 141.9 2_766 yes
C31 H31 O6 0.95 2.50 3.325(7) 144.8 . yes
C11 H11 N16 0.95 2.65 3.343(7) 130.5 . yes
C10 H10 N33 0.95 2.61 3.243(7) 124.7 1_445 yes
C5 H5 N18 0.95 2.52 3.331(7) 143.9 1_545 yes
O11 H11B O9 0.97 1.98 2.870(6) 150.5 1_564 yes
O11 H11A N15 0.96 2.08 2.997(6) 158.2 2_666 yes
O3 H3A N36 0.931(19) 2.05(3) 2.935(6) 159(6) 2_656 yes
O3 H3B N34 0.931(19) 2.37(4) 3.165(6) 144(5) 1_455 yes

loop_
_geom_torsion_atom_site_label_1
_geom_torsion_atom_site_label_2
_geom_torsion_atom_site_label_3
_geom_torsion_atom_site_label_4
_geom_torsion
_geom_torsion_site_symmetry_1
_geom_torsion_site_symmetry_2
_geom_torsion_site_symmetry_3
_geom_torsion_site_symmetry_4
_geom_torsion_publ_flag
C31 N32 C27 C28 4.6(7) . . . . ?
W2 N32 C27 C28 -169.2(4) . . . . ?
C31 N32 C27 C26 -173.1(4) . . . . ?
W2 N32 C27 C26 13.1(5) . . . . ?
C22 N21 C26 C25 -2.4(7) . . . . ?
W2 N21 C26 C25 173.0(4) . . . . ?
C22 N21 C26 C27 175.6(4) . . . . ?
W2 N21 C26 C27 -8.9(5) . . . . ?
N32 C27 C26 N21 -2.5(6) . . . . ?
C28 C27 C26 N21 179.8(4) . . . . ?
N32 C27 C26 C25 175.5(4) . . . . ?
C28 C27 C26 C25 -2.2(8) . . . . ?
C26 N21 C22 C23 1.3(7) . . . . ?
W2 N21 C22 C23 -173.7(4) . . . . ?
N21 C22 C23 C24 1.0(8) . . . . ?
C22 C23 C24 C25 -2.3(7) . . . . ?
C23 C24 C25 C26 1.2(7) . . . . ?
N21 C26 C25 C24 1.2(7) . . . . ?
C27 C26 C25 C24 -176.7(5) . . . . ?
N32 C27 C28 C29 -3.2(7) . . . . ?
C26 C27 C28 C29 174.3(5) . . . . ?
C27 C28 C29 C30 -0.7(8) . . . . ?
C28 C29 C30 C31 2.9(8) . . . . ?
C27 N32 C31 C30 -2.3(7) . . . . ?
W2 N32 C31 C30 171.1(4) . . . . ?
C29 C30 C31 N32 -1.4(8) . . . . ?
C2 N1 C6 C5 -2.1(7) . . . . ?
W1 N1 C6 C5 176.6(4) . . . . ?
C2 N1 C6 C7 175.2(4) . . . . ?
W1 N1 C6 C7 -6.1(5) . . . . ?
C11 N12 C7 C8 0.6(7) . . . . ?
W1 N12 C7 C8 -178.6(4) . . . . ?
C11 N12 C7 C6 -175.0(4) . . . . ?
W1 N12 C7 C6 5.8(6) . . . . ?
N1 C6 C7 N12 0.1(6) . . . . ?
C5 C6 C7 N12 177.5(4) . . . . ?
N1 C6 C7 C8 -175.4(4) . . . . ?
C5 C6 C7 C8 1.9(8) . . . . ?
C7 N12 C11 C10 -1.2(7) . . . . ?
W1 N12 C11 C10 177.9(4) . . . . ?
N12 C11 C10 C9 0.9(8) . . . . ?
C11 C10 C9 C8 0.1(7) . . . . ?
N12 C7 C8 C9 0.3(8) . . . . ?
C6 C7 C8 C9 175.6(5) . . . . ?
C10 C9 C8 C7 -0.7(8) . . . . ?
N1 C6 C5 C4 2.4(8) . . . . ?
C7 C6 C5 C4 -174.7(5) . . . . ?
C6 C5 C4 C3 -0.3(8) . . . . ?
C5 C4 C3 C2 -1.8(8) . . . . ?
C6 N1 C2 C3 -0.2(7) . . . . ?
W1 N1 C2 C3 -178.8(4) . . . . ?
C4 C3 C2 N1 2.2(8) . . . . ?
